data_7000206
loop_
_publ_author_name
'Schofield, A. Daniel'
'Barros, Mariana Luna'
'Cushion, Michael G.'
'Schwarz, Andrew D.'
'Mountford, Philip'

_publ_section_title
;
 Sodium, magnesium and zinc complexes of mono(phenolate)
 heteroscorpionate ligands
;
_journal_issue 1
_journal_name_full 'Dalton Transactions'
_journal_page_first 85
_journal_page_last 96
_journal_paper_doi 10.1039/b813116c
_journal_year 2009
_chemical_formula_moiety 'C31 H53 Mg1 N5 O1 Si2, 0.5(C7 H8)'
_chemical_formula_sum 'C34.5 H57 Mg N5 O Si2'
_chemical_formula_weight 638.34
_chemical_name_common Mg((Me2pz)2C(C6H2(tBu)2O)(N(SiMe3)2)
_chemical_name_systematic
;
Mg{(Me2pz)2C(C6H2(tBu)2O}{N(SiMe3)2}
;
_space_group_IT_number 2
_symmetry_cell_setting triclinic
_symmetry_space_group_name_Hall '-P 1'
_symmetry_space_group_name_H-M 'P -1'
_atom_sites_solution_hydrogens geom
_atom_sites_solution_primary direct
_atom_sites_solution_secondary difmap
_cell_angle_alpha 105.6153(10)
_cell_angle_beta 104.8024(9)
_cell_angle_gamma 95.2213(10)
_cell_formula_units_Z 2
_cell_length_a 11.5864(2)
_cell_length_b 12.7632(2)
_cell_length_c 14.2935(3)
_cell_measurement_reflns_used 7897
_cell_measurement_temperature 150
_cell_measurement_theta_max 27
_cell_measurement_theta_min 5
_cell_volume 1938.95(6)
_computing_cell_refinement 'DENZO/SCALEPACK (Otwinowski & Minor, 1997)'
_computing_data_collection 'COLLECT (Nonius, 1997-2001).'
_computing_data_reduction 'DENZO/SCALEPACK (Otwinowski & Minor, 1997)'
_computing_molecular_graphics 'CAMERON (Watkin et al., 1996)'
_computing_publication_material 'CRYSTALS (Betteridge et al., 2003)'
_computing_structure_refinement 'CRYSTALS (Betteridge et al., 2003)'
_computing_structure_solution 'SIR92 (Altomare et al., 1994)'
_diffrn_ambient_temperature 150
_diffrn_measured_fraction_theta_full 0.991
_diffrn_measured_fraction_theta_max 0.989
_diffrn_measurement_device_type 'Nonius KappaCCD'
_diffrn_measurement_method \w
_diffrn_radiation_monochromator graphite
_diffrn_radiation_type 'Mo K\a'
_diffrn_radiation_wavelength 0.71073
_diffrn_reflns_av_R_equivalents 0.034
_diffrn_reflns_limit_h_max 15
_diffrn_reflns_limit_h_min -15
_diffrn_reflns_limit_k_max 16
_diffrn_reflns_limit_k_min -16
_diffrn_reflns_limit_l_max 17
_diffrn_reflns_limit_l_min -18
_diffrn_reflns_number 15046
_diffrn_reflns_theta_full 26.106
_diffrn_reflns_theta_max 27.480
_diffrn_reflns_theta_min 5.148
_diffrn_standards_number 0
_exptl_absorpt_coefficient_mu 0.139
_exptl_absorpt_correction_T_max 0.99
_exptl_absorpt_correction_T_min 0.97
_exptl_absorpt_correction_type multi-scan
_exptl_absorpt_process_details 'DENZO/SCALEPACK (Otwinowski & Minor, 1997)'
_exptl_crystal_colour colourless
_exptl_crystal_density_diffrn 1.093
_exptl_crystal_description plate
_exptl_crystal_F_000 694
_exptl_crystal_size_max 0.20
_exptl_crystal_size_mid 0.20
_exptl_crystal_size_min 0.10
_refine_diff_density_max 1.55
_refine_diff_density_min -0.69
_refine_ls_extinction_method None
_refine_ls_goodness_of_fit_ref 1.1222
_refine_ls_hydrogen_treatment constr
_refine_ls_matrix_type full
_refine_ls_number_parameters 380
_refine_ls_number_reflns 4887
_refine_ls_number_restraints 21
_refine_ls_R_factor_all 0.1156
_refine_ls_R_factor_gt 0.0642
_refine_ls_shift/su_max 0.009587
_refine_ls_structure_factor_coef F
_refine_ls_weighting_details
;
Method, part 1, Chebychev polynomial, (Watkin, 1994, Prince, 1982)
[weight] = 1.0/[A~0~*T~0~(x)+A~1~*T~1~(x) ... +A~n-1~]*T~n-1~(x)]
where A~i~ are the Chebychev coefficients listed below and x= Fcalc/Fmax
Method = Robust Weighting (Prince, 1982)
W = [weight] * [1-(deltaF/6*sigmaF)^2^]^2^
A~i~ are:
0.912 0.331 0.594 0.149E-02 0.141
;
_refine_ls_weighting_scheme calc
_refine_ls_wR_factor_all 0.1027
_refine_ls_wR_factor_gt 0.0704
_refine_ls_wR_factor_ref 0.0704
_reflns_limit_h_max 14
_reflns_limit_h_min -15
_reflns_limit_k_max 15
_reflns_limit_k_min -16
_reflns_limit_l_max 18
_reflns_limit_l_min 0
_reflns_number_gt 4887
_reflns_number_total 8798
_reflns_threshold_expression I>3.0\s(I)
_oxford_diffrn_Wilson_B_factor 2.68
_oxford_diffrn_Wilson_scale 4.86
_oxford_refine_ls_scale 0.4686(10)
_cod_data_source_file b813116c.txt
_cod_data_source_block compound_6.0.5(C7H8)
_cod_depositor_comments
;
The following automatic conversions were performed:
'_symmetry_cell_setting' value 'Triclinic' changed to 'triclinic'
according to '/home/saulius/struct/CIF-dictionaries/cif_core.dic'
dictionary named 'cif_core.dic' version 2.4.1 from 2010-06-29.

Automatic conversion script
Id: cif_fix_enum 1527 2010-12-29 10:47:43Z saulius 
;
_cod_original_sg_symbol_H-M 'P -1 '
_cod_original_formula_sum 'C34.50 H57 Mg1 N5 O1 Si2'
_cod_database_code 7000206

loop_
_symmetry_equiv_pos_as_xyz
x,y,z
-x,-y,-z

loop_
_atom_site_label
_atom_site_type_symbol
_atom_site_fract_x
_atom_site_fract_y
_atom_site_fract_z
_atom_site_U_iso_or_equiv
_atom_site_occupancy
_atom_site_adp_type
_atom_site_refinement_flags_posn
_atom_site_refinement_flags_adp
_atom_site_refinement_flags_occupancy
_atom_site_disorder_assembly
_atom_site_disorder_group
_atom_site_attached_hydrogens
Mg1 Mg 1.05953(9) 1.20851(8) 0.78551(7) 0.0250 1.0000 Uani . . . . . .
O1 O 0.89891(18) 1.13842(17) 0.76455(16) 0.0294 1.0000 Uani . . . . . .
N1 N 1.1274(2) 1.1396(2) 0.90202(18) 0.0277 1.0000 Uani . . . . . .
N2 N 1.1002(2) 1.0277(2) 0.87860(17) 0.0249 1.0000 Uani . . . . . .
N3 N 1.1027(2) 1.0758(2) 0.68132(18) 0.0269 1.0000 Uani . . . . . .
N4 N 1.1014(2) 0.9777(2) 0.70406(18) 0.0246 1.0000 Uani . . . . . .
N5 N 1.1155(3) 1.3651(2) 0.7973(2) 0.0338 1.0000 Uani . . . . . .
Si1 Si 1.00474(10) 1.43973(8) 0.76636(8) 0.0428 1.0000 Uani . . . . . .
Si2 Si 1.26555(10) 1.41364(8) 0.82735(9) 0.0464 1.0000 Uani . . . . . .
C1 C 1.1809(3) 1.1765(3) 1.0025(2) 0.0323 1.0000 Uani . . . . . .
C2 C 1.1880(3) 1.0886(3) 1.0428(2) 0.0362 1.0000 Uani . . . . . .
C3 C 1.1364(3) 0.9948(3) 0.9634(2) 0.0307 1.0000 Uani . . . . . .
C4 C 1.2198(4) 1.2983(3) 1.0548(3) 0.0486 1.0000 Uani . . . . . .
C5 C 1.1180(4) 0.8770(3) 0.9613(3) 0.0416 1.0000 Uani . . . . . .
C6 C 1.1464(3) 1.0601(3) 0.6015(2) 0.0319 1.0000 Uani . . . . . .
C7 C 1.1723(3) 0.9536(3) 0.5733(3) 0.0369 1.0000 Uani . . . . . .
C8 C 1.1423(3) 0.9023(3) 0.6383(2) 0.0323 1.0000 Uani . . . . . .
C9 C 1.1632(4) 1.1499(3) 0.5557(3) 0.0442 1.0000 Uani . . . . . .
C10 C 1.1484(4) 0.7870(3) 0.6434(3) 0.0518 1.0000 Uani . . . . . .
C11 C 1.0384(3) 0.9550(2) 0.7752(2) 0.0240 1.0000 Uani . . . . . .
C12 C 0.9012(3) 0.9458(2) 0.7374(2) 0.0247 1.0000 Uani . . . . . .
C13 C 0.8404(3) 1.0363(2) 0.7350(2) 0.0256 1.0000 Uani . . . . . .
C14 C 0.7103(3) 1.0132(3) 0.7005(2) 0.0295 1.0000 Uani . . . . . .
C15 C 0.6529(3) 0.9037(3) 0.6642(2) 0.0323 1.0000 Uani . . . . . .
C16 C 0.7129(3) 0.8134(3) 0.6614(2) 0.0311 1.0000 Uani . . . . . .
C17 C 0.8373(3) 0.8370(2) 0.7007(2) 0.0275 1.0000 Uani . . . . . .
C18 C 0.6372(3) 1.1084(3) 0.7043(3) 0.0370 1.0000 Uani . . . . . .
C19 C 0.6646(3) 1.1793(3) 0.8158(3) 0.0435 1.0000 Uani . . . . . .
C20 C 0.6678(3) 1.1786(3) 0.6400(3) 0.0426 1.0000 Uani . . . . . .
C21 C 0.4997(3) 1.0669(3) 0.6644(3) 0.0505 1.0000 Uani . . . . . .
C22 C 0.6392(3) 0.6954(3) 0.6161(3) 0.0372 1.0000 Uani . . . . . .
C23 C 0.5703(4) 0.6780(3) 0.5052(3) 0.0531 1.0000 Uani . . . . . .
C24 C 0.5492(4) 0.6793(4) 0.6740(3) 0.0634 1.0000 Uani . . . . . .
C25 C 0.7210(4) 0.6089(3) 0.6196(4) 0.0637 1.0000 Uani . . . . . .
C26 C 0.8882(4) 1.4271(3) 0.8330(3) 0.0563 1.0000 Uani . . . . . .
C27 C 0.9284(5) 1.3887(4) 0.6258(4) 0.0728 1.0000 Uani . . . . . .
C28 C 1.0582(5) 1.5928(3) 0.8005(5) 0.0767 1.0000 Uani . . . . . .
C29 C 1.3075(6) 1.4685(4) 0.7283(5) 0.0879 1.0000 Uani . . . . . .
C30 C 1.3533(3) 1.2992(3) 0.8388(4) 0.0604 1.0000 Uani . . . . . .
C31 C 1.3269(4) 1.5287(4) 0.9503(4) 0.0659 1.0000 Uani . . . . . .
C101 C 0.5000 0.0000 0.0000 0.160(3) 1.0000 Uiso DS . . . . .
C102 C 0.4820(9) 0.0980(6) -0.0224(8) 0.160(3) 0.5000 Uiso D . . . . .
C103 C 0.5270(10) 0.1981(6) 0.0542(12) 0.160(3) 0.5000 Uiso D . . . . .
C104 C 0.5901(10) 0.1989(10) 0.1512(10) 0.160(3) 0.5000 Uiso D . . . . .
C105 C 0.6080(8) 0.1003(12) 0.1740(6) 0.160(3) 0.5000 Uiso D . . . . .
C106 C 0.5645(8) 0.0004(9) 0.0968(5) 0.160(3) 0.5000 Uiso D . . . . .
C107 C 0.4530(8) -0.1097(6) -0.0840(7) 0.160(3) 0.5000 Uiso D . . . . .
H21 H 1.2237 1.0933 1.1156 0.0397 1.0000 Uiso R . . . . .
H41 H 1.3102 1.3171 1.0806 0.0830 1.0000 Uiso R . . . . .
H42 H 1.1840 1.3186 1.1125 0.0875 1.0000 Uiso R . . . . .
H43 H 1.1881 1.3388 1.0053 0.0755 1.0000 Uiso R . . . . .
H51 H 1.1519 0.8722 1.0315 0.0895 1.0000 Uiso R . . . . .
H52 H 1.1601 0.8333 0.9151 0.0816 1.0000 Uiso R . . . . .
H53 H 1.0293 0.8465 0.9361 0.0748 1.0000 Uiso R . . . . .
H71 H 1.2061 0.9209 0.5163 0.0518 1.0000 Uiso R . . . . .
H91 H 1.1342 1.2160 0.5921 0.1008 1.0000 Uiso R . . . . .
H92 H 1.2509 1.1698 0.5617 0.1066 1.0000 Uiso R . . . . .
H93 H 1.1151 1.1241 0.4824 0.0898 1.0000 Uiso R . . . . .
H101 H 1.1809 0.7461 0.5884 0.0673 1.0000 Uiso R . . . . .
H102 H 1.2035 0.7904 0.7110 0.0794 1.0000 Uiso R . . . . .
H103 H 1.0658 0.7478 0.6347 0.0818 1.0000 Uiso R . . . . .
H111 H 1.0515 0.8792 0.7773 0.0205 1.0000 Uiso R . . . . .
H151 H 0.5624 0.8885 0.6384 0.0344 1.0000 Uiso R . . . . .
H171 H 0.8837 0.7749 0.7031 0.0296 1.0000 Uiso R . . . . .
H191 H 0.6175 1.2414 0.8193 0.0575 1.0000 Uiso R . . . . .
H192 H 0.7532 1.2098 0.8441 0.0343 1.0000 Uiso R . . . . .
H193 H 0.6409 1.1327 0.8562 0.0481 1.0000 Uiso R . . . . .
H201 H 0.6190 1.2396 0.6438 0.0727 1.0000 Uiso R . . . . .
H202 H 0.7561 1.2109 0.6666 0.0583 1.0000 Uiso R . . . . .
H203 H 0.6488 1.1317 0.5678 0.0560 1.0000 Uiso R . . . . .
H211 H 0.4559 1.1311 0.6682 0.0616 1.0000 Uiso R . . . . .
H212 H 0.4764 1.0235 0.7075 0.0517 1.0000 Uiso R . . . . .
H213 H 0.4775 1.0185 0.5924 0.0599 1.0000 Uiso R . . . . .
H231 H 0.5224 0.6015 0.4750 0.0687 1.0000 Uiso R . . . . .
H232 H 0.6286 0.6886 0.4663 0.0791 1.0000 Uiso R . . . . .
H233 H 0.5140 0.7328 0.5020 0.0889 1.0000 Uiso R . . . . .
H241 H 0.5017 0.6027 0.6442 0.0869 1.0000 Uiso R . . . . .
H242 H 0.5934 0.6918 0.7471 0.1195 1.0000 Uiso R . . . . .
H243 H 0.4929 0.7338 0.6687 0.1119 1.0000 Uiso R . . . . .
H251 H 0.6706 0.5335 0.5893 0.0759 1.0000 Uiso R . . . . .
H252 H 0.7664 0.6193 0.6920 0.0847 1.0000 Uiso R . . . . .
H253 H 0.7798 0.6172 0.5805 0.0677 1.0000 Uiso R . . . . .
H261 H 0.8245 1.4715 0.8135 0.0931 1.0000 Uiso R . . . . .
H262 H 0.9275 1.4551 0.9080 0.0915 1.0000 Uiso R . . . . .
H263 H 0.8502 1.3478 0.8135 0.0990 1.0000 Uiso R . . . . .
H271 H 0.8634 1.4326 0.6080 0.1245 1.0000 Uiso R . . . . .
H272 H 0.9900 1.3982 0.5896 0.1065 1.0000 Uiso R . . . . .
H273 H 0.8918 1.3089 0.6049 0.0888 1.0000 Uiso R . . . . .
H281 H 0.9876 1.6296 0.7798 0.1021 1.0000 Uiso R . . . . .
H282 H 1.0965 1.6234 0.8756 0.1319 1.0000 Uiso R . . . . .
H283 H 1.1189 1.6065 0.7646 0.0972 1.0000 Uiso R . . . . .
H291 H 1.3968 1.4959 0.7505 0.1308 1.0000 Uiso R . . . . .
H292 H 1.2632 1.5306 0.7201 0.1171 1.0000 Uiso R . . . . .
H293 H 1.2848 1.4083 0.6620 0.1944 1.0000 Uiso R . . . . .
H301 H 1.4417 1.3283 0.8566 0.1038 1.0000 Uiso R . . . . .
H302 H 1.3374 1.2695 0.8932 0.1049 1.0000 Uiso R . . . . .
H303 H 1.3279 1.2388 0.7726 0.0892 1.0000 Uiso R . . . . .
H311 H 1.4155 1.5532 0.9631 0.1070 1.0000 Uiso R . . . . .
H312 H 1.2834 1.5922 0.9466 0.1048 1.0000 Uiso R . . . . .
H313 H 1.3140 1.5015 1.0070 0.1184 1.0000 Uiso R . . . . .
H1071 H 0.4096 -0.0955 -0.1483 0.1727 0.5000 Uiso R . . . . .
H1072 H 0.5225 -0.1478 -0.0945 0.1727 0.5000 Uiso R . . . . .
H1073 H 0.3959 -0.1575 -0.0646 0.1727 0.5000 Uiso R . . . . .
H1021 H 0.4371 0.0966 -0.0926 0.1727 0.5000 Uiso R . . . . .
H1061 H 0.5789 -0.0709 0.1105 0.1727 0.5000 Uiso R . . . . .
H1051 H 0.6513 0.1018 0.2446 0.1727 0.5000 Uiso R . . . . .
H1041 H 0.6228 0.2708 0.2063 0.1727 0.5000 Uiso R . . . . .
H1031 H 0.5152 0.2695 0.0397 0.1727 0.5000 Uiso R . . . . .

loop_
_atom_site_aniso_label
_atom_site_aniso_U_11
_atom_site_aniso_U_22
_atom_site_aniso_U_33
_atom_site_aniso_U_23
_atom_site_aniso_U_13
_atom_site_aniso_U_12
Mg1 0.0262(5) 0.0211(5) 0.0271(5) 0.0074(4) 0.0069(4) 0.0028(4)
O1 0.0255(11) 0.0231(10) 0.0372(12) 0.0056(9) 0.0087(9) 0.0044(8)
N1 0.0326(13) 0.0232(12) 0.0233(12) 0.0034(10) 0.0062(10) 0.0024(10)
N2 0.0275(12) 0.0253(12) 0.0211(12) 0.0071(10) 0.0057(10) 0.0046(10)
N3 0.0298(13) 0.0261(13) 0.0261(12) 0.0092(10) 0.0098(10) 0.0030(10)
N4 0.0276(12) 0.0249(12) 0.0226(12) 0.0069(10) 0.0088(10) 0.0065(10)
N5 0.0391(15) 0.0248(13) 0.0358(14) 0.0078(11) 0.0103(12) 0.0038(11)
Si1 0.0531(6) 0.0246(5) 0.0460(6) 0.0114(4) 0.0049(5) 0.0077(4)
Si2 0.0432(6) 0.0301(5) 0.0613(7) 0.0013(5) 0.0244(5) -0.0043(4)
C1 0.0364(17) 0.0323(17) 0.0239(14) 0.0036(13) 0.0058(13) 0.0075(13)
C2 0.0438(19) 0.0414(19) 0.0220(14) 0.0096(14) 0.0063(14) 0.0107(15)
C3 0.0319(16) 0.0355(17) 0.0267(15) 0.0125(13) 0.0078(13) 0.0078(13)
C4 0.064(3) 0.0361(19) 0.0319(17) -0.0028(15) 0.0048(17) 0.0067(17)
C5 0.057(2) 0.0384(19) 0.0349(18) 0.0211(15) 0.0109(16) 0.0108(16)
C6 0.0290(16) 0.0407(18) 0.0220(14) 0.0060(13) 0.0071(12) -0.0020(13)
C7 0.0352(17) 0.0431(19) 0.0316(16) 0.0037(14) 0.0166(14) 0.0061(14)
C8 0.0324(16) 0.0322(17) 0.0302(16) 0.0034(13) 0.0099(13) 0.0112(13)
C9 0.050(2) 0.050(2) 0.0381(18) 0.0184(17) 0.0198(16) 0.0004(17)
C10 0.075(3) 0.038(2) 0.051(2) 0.0103(17) 0.030(2) 0.0279(19)
C11 0.0255(14) 0.0239(14) 0.0211(13) 0.0059(11) 0.0050(11) 0.0041(11)
C12 0.0252(14) 0.0266(15) 0.0204(13) 0.0060(11) 0.0058(11) 0.0016(11)
C13 0.0255(14) 0.0275(15) 0.0231(14) 0.0072(12) 0.0072(12) 0.0023(11)
C14 0.0258(15) 0.0328(16) 0.0250(14) 0.0033(13) 0.0055(12) 0.0029(12)
C15 0.0243(15) 0.0402(18) 0.0266(15) 0.0048(13) 0.0057(12) -0.0024(13)
C16 0.0321(16) 0.0312(16) 0.0254(15) 0.0078(13) 0.0050(12) -0.0045(13)
C17 0.0351(16) 0.0241(15) 0.0245(14) 0.0098(12) 0.0090(12) 0.0021(12)
C18 0.0243(15) 0.0434(19) 0.0332(17) -0.0023(14) 0.0048(13) 0.0092(13)
C19 0.0336(18) 0.049(2) 0.0384(19) -0.0003(16) 0.0078(15) 0.0114(15)
C20 0.0406(19) 0.041(2) 0.0400(19) 0.0086(16) 0.0022(15) 0.0160(15)
C21 0.0277(18) 0.057(2) 0.054(2) -0.0011(19) 0.0069(16) 0.0121(16)
C22 0.0375(18) 0.0333(17) 0.0324(17) 0.0085(14) 0.0020(14) -0.0079(14)
C23 0.064(3) 0.042(2) 0.0357(19) 0.0046(17) -0.0006(18) -0.0136(18)
C24 0.063(3) 0.061(3) 0.057(3) 0.015(2) 0.017(2) -0.021(2)
C25 0.051(2) 0.031(2) 0.086(3) 0.011(2) -0.007(2) -0.0056(17)
C26 0.054(2) 0.041(2) 0.065(3) 0.0012(19) 0.012(2) 0.0191(18)
C27 0.091(4) 0.067(3) 0.050(2) 0.018(2) -0.001(2) 0.023(3)
C28 0.084(3) 0.032(2) 0.111(4) 0.030(3) 0.012(3) 0.016(2)
C29 0.115(5) 0.052(3) 0.109(4) 0.013(3) 0.076(4) -0.011(3)
C30 0.0314(19) 0.047(2) 0.088(3) -0.004(2) 0.021(2) 0.0028(16)
C31 0.047(2) 0.041(2) 0.086(3) -0.008(2) 0.011(2) -0.0028(18)

loop_
_atom_type_symbol
_atom_type_scat_dispersion_real
_atom_type_scat_dispersion_imag
_atom_type_scat_Cromer_Mann_a1
_atom_type_scat_Cromer_Mann_b1
_atom_type_scat_Cromer_Mann_a2
_atom_type_scat_Cromer_Mann_b2
_atom_type_scat_Cromer_Mann_a3
_atom_type_scat_Cromer_Mann_b3
_atom_type_scat_Cromer_Mann_a4
_atom_type_scat_Cromer_Mann_b4
_atom_type_scat_Cromer_Mann_c
_atom_type_scat_source
C 0.0033 0.0016 2.3100 20.8439 1.0200 10.2075 1.5886 0.5687 0.8650 51.6512 0.2156 'International Tables Vol C 4.2.6.8 and 6.1.1.4'
H 0.0000 0.0000 0.4930 10.5109 0.3229 26.1257 0.1402 3.1424 0.0408 57.7998 0.0030 'International Tables Vol C 4.2.6.8 and 6.1.1.4'
N 0.0061 0.0033 12.2126 0.0057 3.1322 9.8933 2.0125 28.9975 1.1663 0.5826 -11.5290 'International Tables Vol C 4.2.6.8 and 6.1.1.4'
O 0.0106 0.0060 3.0485 13.2771 2.2868 5.7011 1.5463 0.3239 0.8670 32.9089 0.2508 'International Tables Vol C 4.2.6.8 and 6.1.1.4'
Si 0.0817 0.0704 6.2915 2.4386 3.0353 32.3337 1.9891 0.6785 1.5410 81.6937 1.1407 'International Tables Vol C 4.2.6.8 and 6.1.1.4'
Mg 0.0486 0.0363 5.4204 2.8275 2.1735 79.2611 1.2269 0.3808 2.3073 7.1937 0.8584 'International Tables Vol C 4.2.6.8 and 6.1.1.4'

loop_
_geom_angle_atom_site_label_1
_geom_angle_site_symmetry_1
_geom_angle_atom_site_label_2
_geom_angle_site_symmetry_2
_geom_angle_atom_site_label_3
_geom_angle_site_symmetry_3
_geom_angle
_geom_angle_publ_flag
O1 . Mg1 . N1 . 91.13(10) yes
O1 . Mg1 . N3 . 95.39(10) yes
N1 . Mg1 . N3 . 89.26(10) yes
O1 . Mg1 . N5 . 127.76(11) yes
N1 . Mg1 . N5 . 122.10(11) yes
N3 . Mg1 . N5 . 121.33(11) yes
Mg1 . O1 . C13 . 136.54(19) yes
Mg1 . N1 . N2 . 116.79(17) yes
Mg1 . N1 . C1 . 137.0(2) yes
N2 . N1 . C1 . 105.6(2) yes
N1 . N2 . C3 . 110.9(2) yes
N1 . N2 . C11 . 123.1(2) yes
C3 . N2 . C11 . 126.0(2) yes
Mg1 . N3 . N4 . 116.06(17) yes
Mg1 . N3 . C6 . 138.1(2) yes
N4 . N3 . C6 . 105.2(2) yes
N3 . N4 . C8 . 110.9(2) yes
N3 . N4 . C11 . 121.5(2) yes
C8 . N4 . C11 . 126.3(3) yes
Mg1 . N5 . Si1 . 116.15(15) yes
Mg1 . N5 . Si2 . 119.84(15) yes
Si1 . N5 . Si2 . 123.82(16) yes
N5 . Si1 . C26 . 111.29(17) yes
N5 . Si1 . C27 . 109.79(19) yes
C26 . Si1 . C27 . 108.4(2) yes
N5 . Si1 . C28 . 115.08(19) yes
C26 . Si1 . C28 . 104.9(2) yes
C27 . Si1 . C28 . 107.0(2) yes
N5 . Si2 . C29 . 113.3(2) yes
N5 . Si2 . C30 . 109.58(16) yes
C29 . Si2 . C30 . 106.5(3) yes
N5 . Si2 . C31 . 114.22(18) yes
C29 . Si2 . C31 . 105.7(2) yes
C30 . Si2 . C31 . 107.1(2) yes
N1 . C1 . C2 . 110.4(3) yes
N1 . C1 . C4 . 119.7(3) yes
C2 . C1 . C4 . 129.9(3) yes
C1 . C2 . C3 . 106.6(3) yes
C1 . C2 . H21 . 126.7 no
C3 . C2 . H21 . 126.8 no
C2 . C3 . N2 . 106.6(3) yes
C2 . C3 . C5 . 130.4(3) yes
N2 . C3 . C5 . 123.0(3) yes
C1 . C4 . H41 . 110.1 no
C1 . C4 . H42 . 108.1 no
H41 . C4 . H42 . 110.1 no
C1 . C4 . H43 . 108.8 no
H41 . C4 . H43 . 110.1 no
H42 . C4 . H43 . 109.5 no
C3 . C5 . H51 . 109.3 no
C3 . C5 . H52 . 109.8 no
H51 . C5 . H52 . 109.5 no
C3 . C5 . H53 . 109.2 no
H51 . C5 . H53 . 109.5 no
H52 . C5 . H53 . 109.5 no
N3 . C6 . C7 . 110.5(3) yes
N3 . C6 . C9 . 121.0(3) yes
C7 . C6 . C9 . 128.4(3) yes
C6 . C7 . C8 . 106.7(3) yes
C6 . C7 . H71 . 126.8 no
C8 . C7 . H71 . 126.5 no
C7 . C8 . N4 . 106.6(3) yes
C7 . C8 . C10 . 130.7(3) yes
N4 . C8 . C10 . 122.7(3) yes
C6 . C9 . H91 . 109.1 no
C6 . C9 . H92 . 109.9 no
H91 . C9 . H92 . 109.6 no
C6 . C9 . H93 . 109.2 no
H91 . C9 . H93 . 109.6 no
H92 . C9 . H93 . 109.5 no
C8 . C10 . H101 . 109.3 no
C8 . C10 . H102 . 109.0 no
H101 . C10 . H102 . 109.5 no
C8 . C10 . H103 . 110.1 no
H101 . C10 . H103 . 109.5 no
H102 . C10 . H103 . 109.5 no
N2 . C11 . N4 . 110.2(2) yes
N2 . C11 . C12 . 117.1(2) yes
N4 . C11 . C12 . 113.7(2) yes
N2 . C11 . H111 . 105.0 no
N4 . C11 . H111 . 104.8 no
C12 . C11 . H111 . 104.7 no
C11 . C12 . C13 . 124.4(3) yes
C11 . C12 . C17 . 114.3(3) yes
C13 . C12 . C17 . 121.2(3) yes
C12 . C13 . O1 . 122.2(3) yes
C12 . C13 . C14 . 117.1(3) yes
O1 . C13 . C14 . 120.6(3) yes
C13 . C14 . C15 . 118.5(3) yes
C13 . C14 . C18 . 120.2(3) yes
C15 . C14 . C18 . 121.2(3) yes
C14 . C15 . C16 . 124.5(3) yes
C14 . C15 . H151 . 117.8 no
C16 . C15 . H151 . 117.7 no
C15 . C16 . C17 . 116.4(3) yes
C15 . C16 . C22 . 119.6(3) yes
C17 . C16 . C22 . 123.9(3) yes
C12 . C17 . C16 . 122.0(3) yes
C12 . C17 . H171 . 118.9 no
C16 . C17 . H171 . 119.1 no
C14 . C18 . C19 . 108.6(3) yes
C14 . C18 . C20 . 111.3(3) yes
C19 . C18 . C20 . 110.6(3) yes
C14 . C18 . C21 . 112.4(3) yes
C19 . C18 . C21 . 106.8(3) yes
C20 . C18 . C21 . 107.0(3) yes
C18 . C19 . H191 . 109.5 no
C18 . C19 . H192 . 109.4 no
H191 . C19 . H192 . 109.5 no
C18 . C19 . H193 . 109.5 no
H191 . C19 . H193 . 109.5 no
H192 . C19 . H193 . 109.5 no
C18 . C20 . H201 . 109.6 no
C18 . C20 . H202 . 109.2 no
H201 . C20 . H202 . 109.5 no
C18 . C20 . H203 . 109.6 no
H201 . C20 . H203 . 109.5 no
H202 . C20 . H203 . 109.5 no
C18 . C21 . H211 . 109.8 no
C18 . C21 . H212 . 108.7 no
H211 . C21 . H212 . 109.5 no
C18 . C21 . H213 . 109.9 no
H211 . C21 . H213 . 109.5 no
H212 . C21 . H213 . 109.5 no
C16 . C22 . C23 . 108.8(3) yes
C16 . C22 . C24 . 110.3(3) yes
C23 . C22 . C24 . 109.1(3) yes
C16 . C22 . C25 . 111.6(3) yes
C23 . C22 . C25 . 108.2(3) yes
C24 . C22 . C25 . 108.8(4) yes
C22 . C23 . H231 . 109.4 no
C22 . C23 . H232 . 109.9 no
H231 . C23 . H232 . 109.5 no
C22 . C23 . H233 . 109.0 no
H231 . C23 . H233 . 109.5 no
H232 . C23 . H233 . 109.5 no
C22 . C24 . H241 . 109.9 no
C22 . C24 . H242 . 109.8 no
H241 . C24 . H242 . 109.5 no
C22 . C24 . H243 . 108.6 no
H241 . C24 . H243 . 109.5 no
H242 . C24 . H243 . 109.5 no
C22 . C25 . H251 . 109.5 no
C22 . C25 . H252 . 108.9 no
H251 . C25 . H252 . 109.5 no
C22 . C25 . H253 . 110.0 no
H251 . C25 . H253 . 109.5 no
H252 . C25 . H253 . 109.5 no
Si1 . C26 . H261 . 109.6 no
Si1 . C26 . H262 . 109.3 no
H261 . C26 . H262 . 109.5 no
Si1 . C26 . H263 . 109.5 no
H261 . C26 . H263 . 109.5 no
H262 . C26 . H263 . 109.5 no
Si1 . C27 . H271 . 109.5 no
Si1 . C27 . H272 . 108.8 no
H271 . C27 . H272 . 109.5 no
Si1 . C27 . H273 . 110.0 no
H271 . C27 . H273 . 109.5 no
H272 . C27 . H273 . 109.5 no
Si1 . C28 . H281 . 109.5 no
Si1 . C28 . H282 . 109.2 no
H281 . C28 . H282 . 109.5 no
Si1 . C28 . H283 . 109.6 no
H281 . C28 . H283 . 109.5 no
H282 . C28 . H283 . 109.5 no
Si2 . C29 . H291 . 109.4 no
Si2 . C29 . H292 . 109.3 no
H291 . C29 . H292 . 109.5 no
Si2 . C29 . H293 . 109.7 no
H291 . C29 . H293 . 109.5 no
H292 . C29 . H293 . 109.5 no
Si2 . C30 . H301 . 109.2 no
Si2 . C30 . H302 . 109.7 no
H301 . C30 . H302 . 109.5 no
Si2 . C30 . H303 . 109.5 no
H301 . C30 . H303 . 109.5 no
H302 . C30 . H303 . 109.5 no
Si2 . C31 . H311 . 109.9 no
Si2 . C31 . H312 . 109.4 no
H311 . C31 . H312 . 109.5 no
Si2 . C31 . H313 . 109.1 no
H311 . C31 . H313 . 109.5 no
H312 . C31 . H313 . 109.5 no
C107 2_655 C101 . C106 2_655 119.18(19) yes
C107 2_655 C101 . C102 2_655 119.43(19) yes
C106 2_655 C101 . C102 2_655 121.3(3) yes
C107 2_655 C101 . C102 . 60.57(19) yes
C106 2_655 C101 . C102 . 58.7(3) yes
C102 2_655 C101 . C102 . 179.992 yes
C107 2_655 C101 . C106 . 60.82(19) yes
C106 2_655 C101 . C106 . 179.992 yes
C102 2_655 C101 . C106 . 58.7(3) yes
C102 . C101 . C106 . 121.3(3) yes
C107 2_655 C101 . C107 . 179.992 yes
C106 2_655 C101 . C107 . 60.82(19) yes
C102 2_655 C101 . C107 . 60.57(19) yes
C102 . C101 . C107 . 119.43(19) yes
C106 . C101 . C107 . 119.18(19) yes
C101 . C102 . C103 . 119.2(5) yes
C101 . C102 . H1021 . 120.5 no
C103 . C102 . H1021 . 120.2 no
C102 . C103 . C104 . 119.6(7) yes
C102 . C103 . H1031 . 120.6 no
C104 . C103 . H1031 . 119.7 no
C103 . C104 . C105 . 121.2(7) yes
C103 . C104 . H1041 . 119.8 no
C105 . C104 . H1041 . 119.0 no
C104 . C105 . C106 . 119.0(7) yes
C104 . C105 . H1051 . 120.5 no
C106 . C105 . H1051 . 120.6 no
C105 . C106 . C101 . 119.6(5) yes
C105 . C106 . H1061 . 120.5 no
C101 . C106 . H1061 . 120.0 no
C101 . C107 . H1071 . 109.1 no
C101 . C107 . H1072 . 109.7 no
H1071 . C107 . H1072 . 109.5 no
C101 . C107 . H1073 . 109.6 no
H1071 . C107 . H1073 . 109.5 no
H1072 . C107 . H1073 . 109.5 no

loop_
_geom_bond_atom_site_label_1
_geom_bond_site_symmetry_1
_geom_bond_atom_site_label_2
_geom_bond_site_symmetry_2
_geom_bond_distance
_geom_bond_publ_flag
Mg1 . O1 . 1.903(2) yes
Mg1 . N1 . 2.100(3) yes
Mg1 . N3 . 2.124(3) yes
Mg1 . N5 . 1.992(3) yes
O1 . C13 . 1.316(4) yes
N1 . N2 . 1.363(3) yes
N1 . C1 . 1.341(4) yes
N2 . C3 . 1.366(4) yes
N2 . C11 . 1.469(3) yes
N3 . N4 . 1.376(3) yes
N3 . C6 . 1.338(4) yes
N4 . C8 . 1.362(4) yes
N4 . C11 . 1.466(4) yes
N5 . Si1 . 1.705(3) yes
N5 . Si2 . 1.694(3) yes
Si1 . C26 . 1.859(5) yes
Si1 . C27 . 1.877(5) yes
Si1 . C28 . 1.884(4) yes
Si2 . C29 . 1.885(5) yes
Si2 . C30 . 1.873(4) yes
Si2 . C31 . 1.880(4) yes
C1 . C2 . 1.391(5) yes
C1 . C4 . 1.501(5) yes
C2 . C3 . 1.368(4) yes
C2 . H21 . 1.000 no
C3 . C5 . 1.491(5) yes
C4 . H41 . 1.000 no
C4 . H42 . 1.000 no
C4 . H43 . 1.000 no
C5 . H51 . 1.000 no
C5 . H52 . 1.000 no
C5 . H53 . 1.000 no
C6 . C7 . 1.393(5) yes
C6 . C9 . 1.486(5) yes
C7 . C8 . 1.366(5) yes
C7 . H71 . 1.000 no
C8 . C10 . 1.500(5) yes
C9 . H91 . 1.000 no
C9 . H92 . 1.000 no
C9 . H93 . 1.000 no
C10 . H101 . 1.000 no
C10 . H102 . 1.000 no
C10 . H103 . 1.000 no
C11 . C12 . 1.526(4) yes
C11 . H111 . 1.000 no
C12 . C13 . 1.411(4) yes
C12 . C17 . 1.404(4) yes
C13 . C14 . 1.437(4) yes
C14 . C15 . 1.388(4) yes
C14 . C18 . 1.540(5) yes
C15 . C16 . 1.397(5) yes
C15 . H151 . 1.000 no
C16 . C17 . 1.379(4) yes
C16 . C22 . 1.540(4) yes
C17 . H171 . 1.000 no
C18 . C19 . 1.540(5) yes
C18 . C20 . 1.525(5) yes
C18 . C21 . 1.537(5) yes
C19 . H191 . 1.000 no
C19 . H192 . 1.000 no
C19 . H193 . 1.000 no
C20 . H201 . 1.000 no
C20 . H202 . 1.000 no
C20 . H203 . 1.000 no
C21 . H211 . 1.000 no
C21 . H212 . 1.000 no
C21 . H213 . 1.000 no
C22 . C23 . 1.527(5) yes
C22 . C24 . 1.519(5) yes
C22 . C25 . 1.522(6) yes
C23 . H231 . 1.000 no
C23 . H232 . 1.000 no
C23 . H233 . 1.000 no
C24 . H241 . 1.000 no
C24 . H242 . 1.000 no
C24 . H243 . 1.000 no
C25 . H251 . 1.000 no
C25 . H252 . 1.000 no
C25 . H253 . 1.000 no
C26 . H261 . 1.000 no
C26 . H262 . 1.000 no
C26 . H263 . 1.000 no
C27 . H271 . 1.000 no
C27 . H272 . 1.000 no
C27 . H273 . 1.000 no
C28 . H281 . 1.000 no
C28 . H282 . 1.000 no
C28 . H283 . 1.000 no
C29 . H291 . 1.000 no
C29 . H292 . 1.000 no
C29 . H293 . 1.000 no
C30 . H301 . 1.000 no
C30 . H302 . 1.000 no
C30 . H303 . 1.000 no
C31 . H311 . 1.000 no
C31 . H312 . 1.000 no
C31 . H313 . 1.000 no
C101 . C107 2_655 1.523(5) yes
C101 . C106 2_655 1.393(5) yes
C101 . C102 2_655 1.392(5) yes
C101 . C102 . 1.392(5) yes
C101 . C106 . 1.393(5) yes
C101 . C107 . 1.523(5) yes
C102 . C103 . 1.392(5) yes
C102 . H1021 . 1.000 no
C103 . C104 . 1.390(5) yes
C103 . H1031 . 1.000 no
C104 . C105 . 1.402(5) yes
C104 . H1041 . 1.000 no
C105 . C106 . 1.393(5) yes
C105 . H1051 . 1.000 no
C106 . H1061 . 1.000 no
C107 . H1071 . 1.000 no
C107 . H1072 . 1.000 no
C107 . H1073 . 1.000 no
